data_7244993
loop_
_publ_author_name
'Garg, Monika'
'Singh, Mayank K.'
'Koli, Saylee Manohar'
'Sreedhar, Bojja'
'Ramakrishna, Sistla'
'Nanubolu, Jagadeesh Babu'

_publ_section_title
;
 Crystalline salts of a diuretic drug torasemide with improved solubility
 and dissolution properties
;
_journal_name_full CrystEngComm
_journal_paper_doi 10.1039/D2CE00383J
_journal_year 2022
_chemical_formula_moiety '2(C16 H21 N4 O3 S), C2 O4, 0.56(C H4 O)'
_chemical_formula_sum 'C34.56 H44.24 N8 O10.56 S2'
_chemical_formula_weight 804.83
_space_group_crystal_system monoclinic
_space_group_IT_number 14
_space_group_name_Hall '-P 2ybc'
_space_group_name_H-M_alt 'P 1 21/c 1'
_atom_sites_solution_hydrogens mixed
_audit_creation_method SHELXL-2018/3
_audit_update_record
;
2022-03-16 deposited with the CCDC.	2022-05-03 downloaded from the CCDC.
;
_cell_angle_alpha 90
_cell_angle_beta 113.4650(10)
_cell_angle_gamma 90
_cell_formula_units_Z 4
_cell_length_a 20.8221(17)
_cell_length_b 12.0329(10)
_cell_length_c 17.7085(15)
_cell_measurement_reflns_used 9206
_cell_measurement_temperature 293(2)
_cell_measurement_theta_max 25.50
_cell_measurement_theta_min 2.51
_cell_volume 4070.0(6)
_computing_cell_refinement 'Bruker SMART'
_computing_data_collection 'Bruker SMART'
_computing_data_reduction 'Bruker SAINT'
_computing_structure_refinement 'SHELXL-2018/3 (Sheldrick, 2018)'
_computing_structure_solution 'SHELXS-97 (Sheldrick, 1990)'
_diffrn_ambient_temperature 293(2)
_diffrn_measured_fraction_theta_full 0.999
_diffrn_measured_fraction_theta_max 0.999
_diffrn_measurement_device_type 'CCD area detector'
_diffrn_measurement_method 'phi and omega scans'
_diffrn_radiation_type MoK\a
_diffrn_radiation_wavelength 0.71073
_diffrn_reflns_av_R_equivalents 0.0352
_diffrn_reflns_av_unetI/netI 0.0264
_diffrn_reflns_Laue_measured_fraction_full 0.999
_diffrn_reflns_Laue_measured_fraction_max 0.999
_diffrn_reflns_limit_h_max 24
_diffrn_reflns_limit_h_min -24
_diffrn_reflns_limit_k_max 14
_diffrn_reflns_limit_k_min -14
_diffrn_reflns_limit_l_max 21
_diffrn_reflns_limit_l_min -21
_diffrn_reflns_number 38096
_diffrn_reflns_point_group_measured_fraction_full 0.999
_diffrn_reflns_point_group_measured_fraction_max 0.999
_diffrn_reflns_theta_full 25.000
_diffrn_reflns_theta_max 25.000
_diffrn_reflns_theta_min 1.066
_diffrn_source 'sealed tube'
_exptl_absorpt_coefficient_mu 0.195
_exptl_absorpt_correction_T_max 0.969
_exptl_absorpt_correction_T_min 0.916
_exptl_absorpt_correction_type multi-scan
_exptl_absorpt_process_details 'Bruker AXS SADABS program'
_exptl_crystal_colour COLORLESS
_exptl_crystal_density_diffrn 1.313
_exptl_crystal_description PLATE
_exptl_crystal_F_000 1696
_exptl_crystal_recrystallization_method 'Re-crystallisation from solvent: Methanol'
_exptl_crystal_size_max 0.450
_exptl_crystal_size_mid 0.400
_exptl_crystal_size_min 0.160
_refine_diff_density_max 0.516
_refine_diff_density_min -0.244
_refine_diff_density_rms 0.045
_refine_ls_extinction_method none
_refine_ls_goodness_of_fit_ref 1.104
_refine_ls_hydrogen_treatment mixed
_refine_ls_matrix_type full
_refine_ls_number_parameters 590
_refine_ls_number_reflns 7171
_refine_ls_number_restraints 40
_refine_ls_restrained_S_all 1.104
_refine_ls_R_factor_all 0.0775
_refine_ls_R_factor_gt 0.0578
_refine_ls_shift/su_max 0.001
_refine_ls_shift/su_mean 0.000
_refine_ls_structure_factor_coef Fsqd
_refine_ls_weighting_details 'w=1/[\s^2^(Fo^2^)+(0.0669P)^2^+1.8898P] where P=(Fo^2^+2Fc^2^)/3'
_refine_ls_weighting_scheme calc
_refine_ls_wR_factor_gt 0.1399
_refine_ls_wR_factor_ref 0.1506
_reflns_Friedel_coverage 0.000
_reflns_number_gt 5478
_reflns_number_total 7171
_reflns_threshold_expression 'I > 2\s(I)'
_cod_data_source_file d2ce00383j2.cif
_cod_data_source_block AZ65
_cod_depositor_comments
;
The following automatic conversions were performed:

data item '_exptl_absorpt_correction_type' value 'MULTI-SCAN' was
changed to 'multi-scan' in accordance with the
/home/data/users/saulius/crontab/automatic-downloads/rss-feeds/RSC/lib/dictionaries/cif_core.dic
dictionary named 'cif_core.dic' version 2.4.2 last updated on
2011-04-26.

Automatic conversion script
Id: cif_fix_values 7556 2019-12-06 15:28:31Z antanas 
;
_cod_original_sg_symbol_H-M 'P 21/c'
_cod_database_code 7244993
_shelx_shelxl_version_number 2018/3
_shelx_space_group_comment
;
The symmetry employed for this shelxl refinement is uniquely defined
by the following loop, which should always be used as a source of
symmetry information in preference to the above space-group names.
They are only intended as comments.
;
_shelx_estimated_absorpt_t_min 0.917
_shelx_estimated_absorpt_t_max 0.969
_exptl_absorpt_special_details 'Sheldrick,G.M.,(2003),University of gottingen,Germany'

loop_
_space_group_symop_operation_xyz
'x, y, z'
'-x, y+1/2, -z+1/2'
'-x, -y, -z'
'x, -y-1/2, z-1/2'

loop_
_atom_site_label
_atom_site_type_symbol
_atom_site_fract_x
_atom_site_fract_y
_atom_site_fract_z
_atom_site_U_iso_or_equiv
_atom_site_adp_type
_atom_site_occupancy
_atom_site_site_symmetry_order
_atom_site_calc_flag
_atom_site_refinement_flags_posn
_atom_site_refinement_flags_adp
_atom_site_refinement_flags_occupancy
_atom_site_disorder_assembly
_atom_site_disorder_group
C1A C 0.41074(18) 0.2597(2) 0.09536(18) 0.0570(8) Uani 1 1 d . . . . .
H1A H 0.376310 0.306471 0.060078 0.068 Uiso 1 1 calc R U . . .
N1A N 0.47299(15) 0.2559(2) 0.09069(15) 0.0573(7) Uani 1 1 d . . . . .
O1A O 0.55608(12) -0.06637(15) 0.26827(13) 0.0658(6) Uani 1 1 d . . . . .
S1A S 0.58258(4) 0.04037(6) 0.25991(5) 0.0565(2) Uani 1 1 d . . . . .
C2A C 0.39623(16) 0.1965(2) 0.15060(17) 0.0530(7) Uani 1 1 d . . . . .
H2A H 0.352318 0.200536 0.152566 0.064 Uiso 1 1 calc R U . . .
N2A N 0.43683(15) 0.0655(2) 0.26241(16) 0.0568(7) Uani 1 1 d . . . . .
O2A O 0.63661(13) 0.0477(2) 0.23049(15) 0.0801(7) Uani 1 1 d . . . . .
C3A C 0.44731(15) 0.1259(2) 0.20424(16) 0.0468(6) Uani 1 1 d . . . . .
N3A N 0.60543(14) 0.0981(2) 0.34956(15) 0.0555(6) Uani 1 1 d . . . . .
O3A O 0.63856(14) 0.2632(2) 0.31062(17) 0.0846(8) Uani 1 1 d . . . . .
C4A C 0.51155(16) 0.1211(2) 0.19466(16) 0.0487(7) Uani 1 1 d . . . . .
O4A O 0.54638(11) 0.51219(15) -0.06224(12) 0.0584(5) Uani 1 1 d . . . . .
C5A C 0.52245(17) 0.1891(2) 0.13909(17) 0.0533(7) Uani 1 1 d . . . . .
H5A H 0.565733 0.188220 0.135307 0.064 Uiso 1 1 calc R U . . .
O5A O 0.52850(11) 0.36283(15) -0.00018(12) 0.0588(5) Uani 1 1 d . . . . .
C6A C 0.38455(15) 0.0847(2) 0.29401(18) 0.0538(7) Uani 1 1 d . . . . .
C7A C 0.35198(18) -0.0055(3) 0.3107(2) 0.0696(9) Uani 1 1 d . . . . .
H7A H 0.360931 -0.076775 0.297069 0.084 Uiso 1 1 calc R U . . .
C8A C 0.3057(2) 0.0112(3) 0.3479(3) 0.0834(11) Uani 1 1 d . . . . .
H8A H 0.284054 -0.049346 0.360624 0.100 Uiso 1 1 calc R U . . .
C9A C 0.29160(19) 0.1161(4) 0.3660(2) 0.0796(10) Uani 1 1 d . . . . .
H9A H 0.259499 0.126021 0.389887 0.095 Uiso 1 1 calc R U . . .
C10A C 0.32376(18) 0.2081(3) 0.3498(2) 0.0676(9) Uani 1 1 d . . . . .
C11A C 0.37146(16) 0.1901(3) 0.31402(19) 0.0628(8) Uani 1 1 d . . . . .
H11A H 0.394750 0.250247 0.303511 0.075 Uiso 1 1 calc R U . . .
C12A C 0.3097(3) 0.3206(4) 0.3714(3) 0.1135(15) Uani 1 1 d . . . . .
H12A H 0.281624 0.360147 0.322136 0.170 Uiso 1 1 calc R U . . .
H12B H 0.353170 0.359205 0.399011 0.170 Uiso 1 1 calc R U . . .
H12C H 0.285088 0.316178 0.407006 0.170 Uiso 1 1 calc R U . . .
C17A C 0.52184(15) 0.4638(2) -0.01753(15) 0.0456(6) Uani 1 1 d . . . . .
C1B C 0.9160(2) 0.2545(3) 0.8225(2) 0.0658(9) Uani 1 1 d . . . . .
H1B H 0.880318 0.298332 0.825348 0.079 Uiso 1 1 calc R U . . .
N1B N 0.97923(16) 0.2581(2) 0.88383(17) 0.0593(7) Uani 1 1 d . . . . .
O1B O 1.07239(13) -0.05839(16) 0.79051(13) 0.0694(6) Uani 1 1 d . . . . .
S1B S 1.09450(4) 0.05180(7) 0.81873(4) 0.0591(2) Uani 1 1 d . . . . .
C2B C 0.90248(17) 0.1877(2) 0.7551(2) 0.0607(8) Uani 1 1 d . . . . .
H2B H 0.857787 0.185652 0.713418 0.073 Uiso 1 1 calc R U . . .
N2B N 0.94544(15) 0.0599(2) 0.68229(14) 0.0564(6) Uani 1 1 d . . . . .
O2B O 1.14954(13) 0.0679(2) 0.89687(13) 0.0853(8) Uani 1 1 d . . . . .
C3B C 0.95603(16) 0.1225(2) 0.74927(17) 0.0494(7) Uani 1 1 d . . . . .
N3B N 1.11170(14) 0.1091(2) 0.74605(15) 0.0580(7) Uani 1 1 d . . . . .
O3B O 1.13225(13) 0.28122(19) 0.80571(13) 0.0753(7) Uani 1 1 d . . . . .
C4B C 1.02121(16) 0.1254(2) 0.81736(16) 0.0487(7) Uani 1 1 d . . . . .
N4B N 1.11811(17) 0.2626(2) 0.67275(17) 0.0688(8) Uani 1 1 d . . . . .
O4B O 1.03541(11) 0.36620(15) 1.02456(11) 0.0568(5) Uani 1 1 d . . . . .
C5B C 1.03077(17) 0.1959(2) 0.88182(16) 0.0515(7) Uani 1 1 d . . . . .
H5B H 1.074565 0.200014 0.925102 0.062 Uiso 1 1 calc R U . . .
O5B O 1.05012(11) 0.51291(15) 1.10492(11) 0.0561(5) Uani 1 1 d . . . . .
C6B C 0.89209(15) 0.0773(2) 0.60280(17) 0.0522(7) Uani 1 1 d . . . . .
C7B C 0.88037(19) 0.1825(3) 0.5680(2) 0.0721(9) Uani 1 1 d . . . . .
H7B H 0.904556 0.243655 0.598033 0.087 Uiso 1 1 calc R U . . .
C8B C 0.8321(2) 0.1947(4) 0.4880(3) 0.0887(12) Uani 1 1 d . . . . .
H8B H 0.823653 0.264704 0.463742 0.106 Uiso 1 1 calc R U . . .
C9B C 0.7965(2) 0.1044(4) 0.4440(2) 0.0832(11) Uani 1 1 d . . . . .
H9B H 0.764080 0.114280 0.390211 0.100 Uiso 1 1 calc R U . . .
C10B C 0.80779(17) -0.0007(3) 0.4777(2) 0.0689(9) Uani 1 1 d . . . . .
C11B C 0.85601(16) -0.0129(3) 0.55783(18) 0.0567(7) Uani 1 1 d . . . . .
H11B H 0.864272 -0.083032 0.581821 0.068 Uiso 1 1 calc R U . . .
C12B C 0.7706(2) -0.0994(4) 0.4289(3) 0.1189(17) Uani 1 1 d . . . . .
H12D H 0.722138 -0.081635 0.398671 0.178 Uiso 1 1 calc R U . . .
H12E H 0.774538 -0.160464 0.465317 0.178 Uiso 1 1 calc R U . . .
H12F H 0.791343 -0.119643 0.391094 0.178 Uiso 1 1 calc R U . . .
C13B C 1.12124(16) 0.2250(3) 0.74481(18) 0.0571(8) Uani 1 1 d . . . . .
C14B C 1.1243(2) 0.3800(3) 0.6575(2) 0.0778(10) Uani 1 1 d . . . . .
H14C H 1.136093 0.420304 0.709424 0.093 Uiso 1 1 calc R U . . .
C15B C 1.0550(3) 0.4229(3) 0.5963(3) 0.1058(14) Uani 1 1 d . . . . .
H15G H 1.058951 0.500813 0.587420 0.159 Uiso 1 1 calc R U . . .
H15H H 1.019633 0.411396 0.617456 0.159 Uiso 1 1 calc R U . . .
H15I H 1.042460 0.383710 0.545217 0.159 Uiso 1 1 calc R U . . .
C16B C 1.1819(2) 0.3984(4) 0.6279(3) 0.1079(14) Uani 1 1 d . . . . .
H16G H 1.169024 0.365430 0.574538 0.162 Uiso 1 1 calc R U . . .
H16H H 1.224312 0.364861 0.665851 0.162 Uiso 1 1 calc R U . . .
H16I H 1.189121 0.476736 0.624528 0.162 Uiso 1 1 calc R U . . .
C17B C 1.02472(15) 0.4656(2) 1.03708(15) 0.0444(6) Uani 1 1 d . . . . .
H1AN H 0.4802(17) 0.301(3) 0.059(2) 0.077(11) Uiso 1 1 d . . . . .
H2AN H 0.4673(15) 0.014(3) 0.2852(18) 0.055(9) Uiso 1 1 d . . . . .
H3AN H 0.5857(16) 0.064(3) 0.3795(19) 0.063(9) Uiso 1 1 d . . . . .
H1BN H 0.991(2) 0.302(3) 0.932(3) 0.105(13) Uiso 1 1 d . . . . .
H2BN H 0.9773(18) 0.012(3) 0.684(2) 0.077(11) Uiso 1 1 d . . . . .
H3BN H 1.0947(17) 0.069(3) 0.701(2) 0.076(11) Uiso 1 1 d . . . . .
H4BN H 1.1034(17) 0.221(3) 0.631(2) 0.070(10) Uiso 1 1 d . . . . .
N4A N 0.6041(5) 0.2634(10) 0.4152(6) 0.060(2) Uani 0.598(11) 1 d . U P A 1
H4AN H 0.587048 0.227722 0.445102 0.072 Uiso 0.598(11) 1 calc R U P A 1
C13A C 0.6201(12) 0.2047(17) 0.3595(10) 0.055(3) Uani 0.598(11) 1 d . U P A 1
C14A C 0.6141(6) 0.3842(7) 0.4279(6) 0.068(2) Uani 0.598(11) 1 d . . P A 1
H14A H 0.592211 0.419611 0.373720 0.082 Uiso 0.598(11) 1 calc R U P A 1
C15A C 0.6901(5) 0.4177(8) 0.4637(7) 0.126(4) Uani 0.598(11) 1 d . . P A 1
H15A H 0.713810 0.380818 0.515491 0.189 Uiso 0.598(11) 1 calc R U P A 1
H15B H 0.693649 0.496674 0.471895 0.189 Uiso 0.598(11) 1 calc R U P A 1
H15C H 0.711257 0.396884 0.426488 0.189 Uiso 0.598(11) 1 calc R U P A 1
C16A C 0.5715(12) 0.4153(12) 0.4762(13) 0.108(6) Uani 0.598(11) 1 d . . P A 1
H16A H 0.524447 0.388735 0.448132 0.162 Uiso 0.598(11) 1 calc R U P A 1
H16B H 0.571003 0.494680 0.481461 0.162 Uiso 0.598(11) 1 calc R U P A 1
H16C H 0.591879 0.382326 0.529985 0.162 Uiso 0.598(11) 1 calc R U P A 1
N4D N 0.6282(9) 0.2447(16) 0.4374(10) 0.072(3) Uani 0.402(11) 1 d D U P A 2
H4D H 0.620637 0.192246 0.465819 0.086 Uiso 0.402(11) 1 calc R U P A 2
C13D C 0.623(2) 0.227(3) 0.3558(15) 0.068(6) Uani 0.402(11) 1 d D U P A 2
C14D C 0.6475(12) 0.3574(14) 0.4712(14) 0.108(6) Uani 0.402(11) 1 d . . P A 2
H14D H 0.668732 0.394984 0.437753 0.130 Uiso 0.402(11) 1 calc R U P A 2
C15D C 0.6984(7) 0.3581(15) 0.5548(12) 0.153(9) Uani 0.402(11) 1 d . . P A 2
H15D H 0.685839 0.303683 0.586173 0.230 Uiso 0.402(11) 1 calc R U P A 2
H15E H 0.699545 0.430401 0.578295 0.230 Uiso 0.402(11) 1 calc R U P A 2
H15F H 0.743680 0.340842 0.555744 0.230 Uiso 0.402(11) 1 calc R U P A 2
C16D C 0.5817(16) 0.427(2) 0.4637(17) 0.119(11) Uani 0.402(11) 1 d . . P A 2
H16D H 0.546856 0.421393 0.408468 0.178 Uiso 0.402(11) 1 calc R U P A 2
H16E H 0.594773 0.502885 0.476725 0.178 Uiso 0.402(11) 1 calc R U P A 2
H16F H 0.562970 0.397773 0.501320 0.178 Uiso 0.402(11) 1 calc R U P A 2
C1S C 0.7521(8) 0.1436(16) 0.1943(11) 0.276(12) Uani 0.560(8) 1 d D . P B 1
H1S1 H 0.797145 0.109557 0.221865 0.414 Uiso 0.560(8) 1 calc R U P B 1
H1S2 H 0.747413 0.169453 0.141106 0.414 Uiso 0.560(8) 1 calc R U P B 1
H1S3 H 0.716080 0.090044 0.187946 0.414 Uiso 0.560(8) 1 calc R U P B 1
O1S O 0.7456(3) 0.2336(6) 0.2411(5) 0.121(3) Uani 0.560(8) 1 d D . P B 1
H1S H 0.710563 0.225274 0.250854 0.181 Uiso 0.560(8) 1 calc R U P B 1

loop_
_atom_site_aniso_label
_atom_site_aniso_U_11
_atom_site_aniso_U_22
_atom_site_aniso_U_33
_atom_site_aniso_U_23
_atom_site_aniso_U_13
_atom_site_aniso_U_12
C1A 0.077(2) 0.0418(16) 0.0499(17) 0.0064(13) 0.0233(16) 0.0082(14)
N1A 0.093(2) 0.0410(13) 0.0494(14) 0.0107(11) 0.0400(15) 0.0020(13)
O1A 0.1096(17) 0.0390(11) 0.0623(13) 0.0088(9) 0.0486(13) 0.0173(11)
S1A 0.0804(5) 0.0504(4) 0.0557(4) 0.0109(3) 0.0452(4) 0.0190(4)
C2A 0.0692(19) 0.0423(15) 0.0508(16) -0.0007(13) 0.0275(15) 0.0002(14)
N2A 0.0714(17) 0.0503(14) 0.0631(16) 0.0166(12) 0.0420(14) 0.0134(13)
O2A 0.0943(17) 0.0928(17) 0.0812(16) 0.0202(13) 0.0643(14) 0.0342(14)
C3A 0.0714(19) 0.0343(13) 0.0437(15) 0.0000(11) 0.0326(14) 0.0023(13)
N3A 0.0752(17) 0.0503(16) 0.0543(15) 0.0068(12) 0.0398(14) -0.0006(12)
O3A 0.116(2) 0.0707(16) 0.0991(19) 0.0110(14) 0.0766(17) -0.0170(14)
C4A 0.0753(19) 0.0356(14) 0.0457(15) 0.0018(11) 0.0353(14) 0.0049(13)
O4A 0.0962(15) 0.0426(10) 0.0613(12) 0.0063(9) 0.0576(12) 0.0072(10)
C5A 0.080(2) 0.0442(15) 0.0494(16) 0.0048(13) 0.0401(16) 0.0054(14)
O5A 0.0953(15) 0.0387(11) 0.0648(13) 0.0119(9) 0.0554(12) 0.0142(10)
C6A 0.0593(18) 0.0588(18) 0.0522(17) 0.0086(14) 0.0316(15) 0.0036(14)
C7A 0.080(2) 0.064(2) 0.078(2) 0.0191(17) 0.045(2) 0.0051(17)
C8A 0.085(3) 0.084(3) 0.102(3) 0.024(2) 0.060(2) 0.002(2)
C9A 0.075(2) 0.106(3) 0.073(2) 0.014(2) 0.044(2) 0.008(2)
C10A 0.070(2) 0.079(2) 0.0579(19) -0.0034(17) 0.0299(17) 0.0128(18)
C11A 0.068(2) 0.065(2) 0.0614(19) -0.0002(15) 0.0323(17) -0.0043(16)
C12A 0.135(4) 0.108(4) 0.114(4) -0.018(3) 0.067(3) 0.005(3)
C17A 0.0671(18) 0.0408(15) 0.0357(14) 0.0026(11) 0.0277(13) 0.0025(13)
C1B 0.088(3) 0.0506(18) 0.078(2) -0.0112(16) 0.053(2) 0.0032(16)
N1B 0.090(2) 0.0448(14) 0.0520(16) -0.0134(12) 0.0379(16) -0.0099(14)
O1B 0.1131(18) 0.0448(12) 0.0562(12) 0.0056(10) 0.0399(12) 0.0161(11)
S1B 0.0765(5) 0.0633(5) 0.0361(4) 0.0030(3) 0.0209(4) 0.0140(4)
C2B 0.070(2) 0.0504(17) 0.0650(19) -0.0095(15) 0.0301(17) 0.0004(15)
N2B 0.0710(17) 0.0489(14) 0.0433(14) -0.0105(11) 0.0166(12) 0.0094(13)
O2B 0.0891(17) 0.112(2) 0.0429(12) 0.0025(12) 0.0140(12) 0.0224(15)
C3B 0.0721(19) 0.0353(14) 0.0474(16) -0.0047(12) 0.0308(15) -0.0045(13)
N3B 0.0746(17) 0.0594(16) 0.0407(14) -0.0092(12) 0.0238(13) -0.0002(13)
O3B 0.1008(17) 0.0788(15) 0.0547(13) -0.0283(11) 0.0400(13) -0.0277(13)
C4B 0.0748(19) 0.0387(14) 0.0368(14) -0.0034(11) 0.0266(14) -0.0054(13)
N4B 0.108(2) 0.0558(16) 0.0458(15) -0.0152(13) 0.0336(15) -0.0109(15)
O4B 0.0922(15) 0.0370(11) 0.0414(10) 0.0002(8) 0.0267(10) 0.0073(10)
C5B 0.077(2) 0.0425(15) 0.0406(15) -0.0023(12) 0.0291(15) -0.0069(14)
O5B 0.0921(15) 0.0404(10) 0.0338(10) -0.0023(8) 0.0229(10) -0.0005(10)
C6B 0.0604(18) 0.0521(17) 0.0461(16) -0.0031(13) 0.0234(14) 0.0044(14)
C7B 0.082(2) 0.059(2) 0.071(2) 0.0037(17) 0.026(2) 0.0002(17)
C8B 0.091(3) 0.087(3) 0.087(3) 0.032(2) 0.034(2) 0.017(2)
C9B 0.068(2) 0.119(3) 0.057(2) 0.013(2) 0.0187(18) 0.017(2)
C10B 0.061(2) 0.087(3) 0.0546(19) -0.0121(18) 0.0181(17) 0.0034(18)
C11B 0.0644(19) 0.0571(18) 0.0501(17) -0.0066(14) 0.0245(15) 0.0052(14)
C12B 0.103(3) 0.135(4) 0.091(3) -0.036(3) 0.009(3) -0.011(3)
C13B 0.0611(19) 0.067(2) 0.0450(17) -0.0135(15) 0.0224(14) -0.0067(15)
C14B 0.122(3) 0.057(2) 0.0538(19) -0.0154(16) 0.034(2) -0.014(2)
C15B 0.131(4) 0.071(3) 0.115(4) -0.011(2) 0.048(3) 0.027(3)
C16B 0.120(4) 0.096(3) 0.110(3) 0.011(3) 0.048(3) -0.022(3)
C17B 0.0690(18) 0.0360(14) 0.0361(14) -0.0005(11) 0.0292(13) -0.0027(12)
N4A 0.080(6) 0.046(4) 0.071(5) 0.011(3) 0.048(4) 0.003(4)
C13A 0.075(4) 0.047(8) 0.068(4) 0.006(4) 0.055(4) -0.011(5)
C14A 0.099(6) 0.045(4) 0.073(6) 0.002(4) 0.047(5) -0.003(4)
C15A 0.126(7) 0.100(6) 0.170(11) -0.034(6) 0.079(7) -0.038(5)
C16A 0.189(12) 0.040(5) 0.151(12) 0.006(6) 0.127(11) 0.008(6)
N4D 0.097(9) 0.053(7) 0.086(8) -0.007(6) 0.058(6) -0.019(6)
C13D 0.081(8) 0.038(9) 0.085(8) -0.005(7) 0.033(7) -0.010(6)
C14D 0.170(18) 0.076(10) 0.121(14) -0.011(10) 0.104(14) -0.034(11)
C15D 0.116(11) 0.171(16) 0.169(19) -0.100(14) 0.053(11) -0.044(10)
C16D 0.16(2) 0.088(13) 0.089(12) 0.035(10) 0.022(15) -0.021(12)
C1S 0.206(15) 0.42(3) 0.27(2) -0.17(2) 0.161(16) -0.189(18)
O1S 0.112(5) 0.123(5) 0.165(6) 0.028(4) 0.094(5) 0.009(4)

loop_
_atom_type_symbol
_atom_type_description
_atom_type_scat_dispersion_real
_atom_type_scat_dispersion_imag
_atom_type_scat_source
C C 0.0033 0.0016 'International Tables Vol C Tables 4.2.6.8 and 6.1.1.4'
H H 0.0000 0.0000 'International Tables Vol C Tables 4.2.6.8 and 6.1.1.4'
N N 0.0061 0.0033 'International Tables Vol C Tables 4.2.6.8 and 6.1.1.4'
O O 0.0106 0.0060 'International Tables Vol C Tables 4.2.6.8 and 6.1.1.4'
S S 0.1246 0.1234 'International Tables Vol C Tables 4.2.6.8 and 6.1.1.4'

loop_
_geom_angle_atom_site_label_1
_geom_angle_atom_site_label_2
_geom_angle_atom_site_label_3
_geom_angle
_geom_angle_site_symmetry_1
_geom_angle_site_symmetry_3
_geom_angle_publ_flag
N1A C1A C2A 121.6(3) . . ?
C5A N1A C1A 120.5(3) . . ?
O2A S1A O1A 119.33(14) . . ?
O2A S1A N3A 111.50(15) . . ?
O1A S1A N3A 104.99(13) . . ?
O2A S1A C4A 107.81(13) . . ?
O1A S1A C4A 107.80(14) . . ?
N3A S1A C4A 104.38(13) . . ?
C1A C2A C3A 120.0(3) . . ?
C3A N2A C6A 126.4(3) . . ?
N2A C3A C2A 122.5(3) . . ?
N2A C3A C4A 121.2(3) . . ?
C2A C3A C4A 116.3(2) . . ?
C13A N3A S1A 120.8(6) . . ?
C13D N3A S1A 117.2(8) . . ?
C5A C4A C3A 119.9(3) . . ?
C5A C4A S1A 117.7(2) . . ?
C3A C4A S1A 122.02(19) . . ?
N1A C5A C4A 121.5(3) . . ?
C7A C6A C11A 120.6(3) . . ?
C7A C6A N2A 118.4(3) . . ?
C11A C6A N2A 120.8(3) . . ?
C6A C7A C8A 119.1(3) . . ?
C9A C8A C7A 120.2(3) . . ?
C8A C9A C10A 121.7(3) . . ?
C9A C10A C11A 117.6(3) . . ?
C9A C10A C12A 121.5(3) . . ?
C11A C10A C12A 121.0(4) . . ?
C6A C11A C10A 120.8(3) . . ?
O4A C17A O5A 125.3(2) . . ?
O4A C17A C17A 116.5(3) . 3_665 ?
O5A C17A C17A 118.2(3) . 3_665 ?
N1B C1B C2B 121.5(3) . . ?
C5B N1B C1B 120.6(3) . . ?
O2B S1B O1B 119.52(15) . . ?
O2B S1B N3B 111.66(16) . . ?
O1B S1B N3B 105.05(13) . . ?
O2B S1B C4B 107.76(14) . . ?
O1B S1B C4B 107.84(14) . . ?
N3B S1B C4B 103.89(13) . . ?
C1B C2B C3B 119.9(3) . . ?
C3B N2B C6B 125.4(3) . . ?
N2B C3B C2B 121.5(3) . . ?
N2B C3B C4B 122.0(3) . . ?
C2B C3B C4B 116.5(2) . . ?
C13B N3B S1B 120.7(2) . . ?
C5B C4B C3B 119.8(3) . . ?
C5B C4B S1B 117.6(2) . . ?
C3B C4B S1B 122.25(19) . . ?
C13B N4B C14B 122.3(3) . . ?
N1B C5B C4B 121.5(3) . . ?
C11B C6B C7B 120.2(3) . . ?
C11B C6B N2B 119.2(3) . . ?
C7B C6B N2B 120.3(3) . . ?
C8B C7B C6B 118.7(3) . . ?
C9B C8B C7B 120.5(4) . . ?
C8B C9B C10B 121.4(3) . . ?
C9B C10B C11B 118.1(3) . . ?
C9B C10B C12B 121.3(4) . . ?
C11B C10B C12B 120.6(4) . . ?
C6B C11B C10B 121.1(3) . . ?
O3B C13B N4B 125.6(3) . . ?
O3B C13B N3B 121.0(3) . . ?
N4B C13B N3B 113.4(3) . . ?
N4B C14B C16B 110.4(3) . . ?
N4B C14B C15B 109.7(3) . . ?
C16B C14B C15B 111.4(3) . . ?
O5B C17B O4B 124.9(2) . . ?
O5B C17B C17B 117.3(3) . 3_767 ?
O4B C17B C17B 117.8(3) . 3_767 ?
C13A N4A C14A 124.2(12) . . ?
O3A C13A N3A 124.0(10) . . ?
O3A C13A N4A 115.4(17) . . ?
N3A C13A N4A 119.6(12) . . ?
N4A C14A C15A 112.9(8) . . ?
N4A C14A C16A 104.6(10) . . ?
C15A C14A C16A 116.9(11) . . ?
C13D N4D C14D 117(2) . . ?
O3A C13D N4D 140(3) . . ?
O3A C13D N3A 118(2) . . ?
N4D C13D N3A 98(2) . . ?
C15D C14D N4D 113.2(15) . . ?
C15D C14D C16D 110.3(16) . . ?
N4D C14D C16D 111.6(17) . . ?

loop_
_geom_bond_atom_site_label_1
_geom_bond_atom_site_label_2
_geom_bond_distance
_geom_bond_site_symmetry_2
_geom_bond_publ_flag
C1A N1A 1.332(4) . ?
C1A C2A 1.364(4) . ?
N1A C5A 1.319(4) . ?
O1A S1A 1.429(2) . ?
S1A O2A 1.419(2) . ?
S1A N3A 1.621(3) . ?
S1A C4A 1.762(3) . ?
C2A C3A 1.397(4) . ?
N2A C3A 1.348(3) . ?
N2A C6A 1.427(4) . ?
C3A C4A 1.415(4) . ?
N3A C13A 1.31(2) . ?
N3A C13D 1.58(3) . ?
O3A C13D 1.08(3) . ?
O3A C13A 1.288(16) . ?
C4A C5A 1.366(4) . ?
O4A C17A 1.245(3) . ?
O5A C17A 1.248(3) . ?
C6A C7A 1.372(4) . ?
C6A C11A 1.373(4) . ?
C7A C8A 1.383(5) . ?
C8A C9A 1.362(5) . ?
C9A C10A 1.382(5) . ?
C10A C11A 1.392(4) . ?
C10A C12A 1.467(5) . ?
C17A C17A 1.555(5) 3_665 ?
C1B N1B 1.332(4) . ?
C1B C2B 1.371(4) . ?
N1B C5B 1.320(4) . ?
O1B S1B 1.427(2) . ?
S1B O2B 1.415(2) . ?
S1B N3B 1.621(3) . ?
S1B C4B 1.756(3) . ?
C2B C3B 1.400(4) . ?
N2B C3B 1.347(3) . ?
N2B C6B 1.419(4) . ?
C3B C4B 1.412(4) . ?
N3B C13B 1.410(4) . ?
O3B C13B 1.215(3) . ?
C4B C5B 1.371(4) . ?
N4B C13B 1.331(4) . ?
N4B C14B 1.453(4) . ?
O4B C17B 1.252(3) . ?
O5B C17B 1.241(3) . ?
C6B C11B 1.378(4) . ?
C6B C7B 1.386(4) . ?
C7B C8B 1.381(5) . ?
C8B C9B 1.369(6) . ?
C9B C10B 1.379(5) . ?
C10B C11B 1.381(4) . ?
C10B C12B 1.491(5) . ?
C14B C16B 1.505(6) . ?
C14B C15B 1.508(6) . ?
C17B C17B 1.547(5) 3_767 ?
N4A C13A 1.358(17) . ?
N4A C14A 1.473(15) . ?
C14A C15A 1.506(14) . ?
C14A C16A 1.51(2) . ?
N4D C13D 1.419(19) . ?
N4D C14D 1.47(2) . ?
C14D C15D 1.44(2) . ?
C14D C16D 1.56(3) . ?
C1S O1S 1.402(13) . ?
